data_7200596
loop_
_publ_author_name
'Niu, Cao-Yuan'
'Wu, Ben-Lai'
'Zheng, Xian-Fu'
'Wan, Xin-Sheng'
'Zhang, Hong-Yun'
'Niu, Yun-Yin'
'Meng, Lu-Yan'

_publ_section_title
;
 Counteranion's effects on the structures of supramolecular silver
 coordination compounds of one asymmetric and one biting organic
 ligands
;
_journal_issue 7
_journal_name_full CrystEngComm
_journal_page_first 1373
_journal_paper_doi 10.1039/b818745b
_journal_volume 11
_journal_year 2009
_chemical_formula_sum 'C24 H16 Ag2 As2 F12 N8 S2'
_chemical_formula_weight 1074.15
_chemical_name_systematic
;
?
;
_space_group_IT_number 2
_symmetry_cell_setting triclinic
_symmetry_space_group_name_Hall '-P 1'
_symmetry_space_group_name_H-M 'P -1'
_atom_sites_solution_hydrogens geom
_atom_sites_solution_primary direct
_atom_sites_solution_secondary difmap
_audit_creation_method SHELXL-97
_cell_angle_alpha 86.128(7)
_cell_angle_beta 77.818(12)
_cell_angle_gamma 80.346(13)
_cell_formula_units_Z 1
_cell_length_a 8.4118(10)
_cell_length_b 8.6865(10)
_cell_length_c 11.089(2)
_cell_measurement_temperature 173(2)
_cell_measurement_theta_max 25.00
_cell_measurement_theta_min 2.38
_cell_volume 780.4(2)
_computing_cell_refinement 'Bruker SMART'
_computing_data_collection 'Bruker SMART'
_computing_data_reduction 'Bruker SAINT'
_computing_molecular_graphics 'Bruker SHELXTL'
_computing_publication_material 'Bruker SHELXTL'
_computing_structure_refinement 'SHELXL-97 (Sheldrick, 1997)'
_computing_structure_solution 'SHELXS-97 (Sheldrick, 1990)'
_diffrn_ambient_temperature 173(2)
_diffrn_measured_fraction_theta_full 0.986
_diffrn_measured_fraction_theta_max 0.986
_diffrn_measurement_device_type 'CCD area detector'
_diffrn_measurement_method 'phi and omega scans'
_diffrn_radiation_monochromator graphite
_diffrn_radiation_source 'fine-focus sealed tube'
_diffrn_radiation_type MoK\a
_diffrn_radiation_wavelength 0.71073
_diffrn_reflns_av_R_equivalents 0.0133
_diffrn_reflns_av_sigmaI/netI 0.0258
_diffrn_reflns_limit_h_max 9
_diffrn_reflns_limit_h_min -7
_diffrn_reflns_limit_k_max 10
_diffrn_reflns_limit_k_min -8
_diffrn_reflns_limit_l_max 13
_diffrn_reflns_limit_l_min -13
_diffrn_reflns_number 4192
_diffrn_reflns_theta_full 25.00
_diffrn_reflns_theta_max 25.00
_diffrn_reflns_theta_min 2.38
_exptl_absorpt_coefficient_mu 3.599
_exptl_absorpt_correction_T_max 0.5048
_exptl_absorpt_correction_T_min 0.3067
_exptl_absorpt_correction_type multi-scan
_exptl_absorpt_process_details sadabs
_exptl_crystal_colour yellow
_exptl_crystal_density_diffrn 2.286
_exptl_crystal_density_method 'not measured'
_exptl_crystal_description block
_exptl_crystal_F_000 516
_exptl_crystal_size_max 0.43
_exptl_crystal_size_mid 0.35
_exptl_crystal_size_min 0.22
_refine_diff_density_max 0.821
_refine_diff_density_min -0.658
_refine_diff_density_rms 0.114
_refine_ls_extinction_method none
_refine_ls_goodness_of_fit_ref 1.071
_refine_ls_hydrogen_treatment constr
_refine_ls_matrix_type full
_refine_ls_number_parameters 226
_refine_ls_number_reflns 2707
_refine_ls_number_restraints 0
_refine_ls_restrained_S_all 1.071
_refine_ls_R_factor_all 0.0346
_refine_ls_R_factor_gt 0.0309
_refine_ls_shift/su_max 0.001
_refine_ls_shift/su_mean 0.000
_refine_ls_structure_factor_coef Fsqd
_refine_ls_weighting_details 'calc w=1/[\s^2^(Fo^2^)+(0.0574P)^2^+0.1055P] where P=(Fo^2^+2Fc^2^)/3'
_refine_ls_weighting_scheme calc
_refine_ls_wR_factor_gt 0.0850
_refine_ls_wR_factor_ref 0.0872
_reflns_number_gt 2403
_reflns_number_total 2707
_reflns_threshold_expression >2sigma(I)
_cod_data_source_file b818745b.txt
_cod_data_source_block 8
_cod_original_cell_volume 780.37(19)
_cod_original_sg_symbol_H-M P-1
_cod_database_code 7200596

loop_
_symmetry_equiv_pos_as_xyz
'x, y, z'
'-x, -y, -z'

loop_
_atom_site_label
_atom_site_type_symbol
_atom_site_fract_x
_atom_site_fract_y
_atom_site_fract_z
_atom_site_U_iso_or_equiv
_atom_site_adp_type
_atom_site_occupancy
_atom_site_symmetry_multiplicity
_atom_site_calc_flag
_atom_site_refinement_flags
_atom_site_disorder_assembly
_atom_site_disorder_group
Ag1 Ag 0.78054(4) -0.05249(4) 0.42334(3) 0.05265(14) Uani 1 1 d . . .
S1 S 0.45096(10) 0.27915(11) 0.18991(8) 0.0402(2) Uani 1 1 d . . .
N1 N 0.8949(4) 0.0654(4) 0.2327(3) 0.0415(7) Uani 1 1 d . . .
N2 N 0.5779(3) 0.1445(4) 0.3646(3) 0.0413(7) Uani 1 1 d . . .
N3 N 0.4132(3) 0.1792(4) 0.4132(3) 0.0420(7) Uani 1 1 d . . .
N4 N 0.0722(3) 0.2265(4) 0.4621(3) 0.0412(7) Uani 1 1 d . . .
C1 C 1.0524(4) 0.0460(5) 0.1758(3) 0.0469(9) Uani 1 1 d . . .
H1 H 1.1286 -0.0265 0.2115 0.056 Uiso 1 1 calc R . .
C2 C 1.1115(5) 0.1248(5) 0.0683(4) 0.0519(10) Uani 1 1 d . . .
H2 H 1.2254 0.1076 0.0313 0.062 Uiso 1 1 calc R . .
C3 C 1.0023(5) 0.2283(5) 0.0159(4) 0.0542(10) Uani 1 1 d . . .
H3 H 1.0392 0.2838 -0.0588 0.065 Uiso 1 1 calc R . .
C4 C 0.8363(5) 0.2518(5) 0.0731(3) 0.0458(9) Uani 1 1 d . . .
H4 H 0.7584 0.3237 0.0386 0.055 Uiso 1 1 calc R . .
C5 C 0.7880(4) 0.1689(4) 0.1799(3) 0.0353(7) Uani 1 1 d . . .
C6 C 0.6168(4) 0.1896(4) 0.2492(3) 0.0352(7) Uani 1 1 d . . .
C7 C 0.3319(4) 0.2502(4) 0.3331(3) 0.0350(7) Uani 1 1 d . . .
C8 C 0.1524(4) 0.3010(4) 0.3640(3) 0.0364(7) Uani 1 1 d . . .
C9 C 0.0726(5) 0.4191(5) 0.2992(4) 0.0477(9) Uani 1 1 d . . .
H9 H 0.1327 0.4686 0.2294 0.057 Uiso 1 1 calc R . .
C10 C -0.0944(5) 0.4652(5) 0.3359(4) 0.0540(10) Uani 1 1 d . . .
H10 H -0.1510 0.5469 0.2922 0.065 Uiso 1 1 calc R . .
C11 C -0.1772(5) 0.3912(5) 0.4363(4) 0.0516(10) Uani 1 1 d . . .
H11 H -0.2926 0.4204 0.4640 0.062 Uiso 1 1 calc R . .
C12 C -0.0899(5) 0.2731(5) 0.4969(4) 0.0501(9) Uani 1 1 d . . .
H12 H -0.1481 0.2222 0.5668 0.060 Uiso 1 1 calc R . .
As1 As 0.49842(4) 0.73752(4) 0.20873(3) 0.03967(14) Uani 1 1 d . . .
F1 F 0.6764(3) 0.7968(3) 0.2264(3) 0.0702(7) Uani 1 1 d . . .
F2 F 0.6122(4) 0.6072(3) 0.1028(2) 0.0775(8) Uani 1 1 d . . .
F3 F 0.3198(3) 0.6779(3) 0.1923(3) 0.0720(7) Uani 1 1 d . . .
F4 F 0.3846(3) 0.8702(3) 0.3132(2) 0.0700(7) Uani 1 1 d . . .
F5 F 0.5140(3) 0.5985(3) 0.3230(2) 0.0730(7) Uani 1 1 d . . .
F6 F 0.4812(4) 0.8749(3) 0.0926(3) 0.0751(8) Uani 1 1 d . . .

loop_
_atom_site_aniso_label
_atom_site_aniso_U_11
_atom_site_aniso_U_22
_atom_site_aniso_U_33
_atom_site_aniso_U_23
_atom_site_aniso_U_13
_atom_site_aniso_U_12
Ag1 0.0424(2) 0.0664(2) 0.0446(2) 0.01595(15) -0.00755(14) -0.00430(15)
S1 0.0291(4) 0.0520(5) 0.0355(4) 0.0065(4) -0.0027(3) -0.0033(4)
N1 0.0319(15) 0.0506(18) 0.0390(15) 0.0012(13) -0.0040(12) -0.0036(13)
N2 0.0252(14) 0.0564(19) 0.0388(15) 0.0038(13) -0.0025(12) -0.0038(12)
N3 0.0313(15) 0.0542(19) 0.0358(15) 0.0052(13) -0.0008(12) -0.0039(13)
N4 0.0285(15) 0.0551(18) 0.0376(15) 0.0004(13) -0.0014(12) -0.0076(13)
C1 0.0268(18) 0.063(2) 0.048(2) -0.0047(18) -0.0043(16) -0.0016(16)
C2 0.0291(19) 0.070(3) 0.053(2) -0.013(2) 0.0055(17) -0.0087(17)
C3 0.045(2) 0.065(3) 0.045(2) 0.0045(19) 0.0066(17) -0.0121(19)
C4 0.042(2) 0.050(2) 0.0399(19) 0.0083(16) 0.0000(16) -0.0069(16)
C5 0.0259(17) 0.0395(18) 0.0389(18) -0.0047(14) -0.0030(13) -0.0040(13)
C6 0.0289(17) 0.0410(19) 0.0341(17) 0.0010(14) -0.0025(13) -0.0069(13)
C7 0.0291(17) 0.0379(18) 0.0355(17) -0.0012(14) -0.0003(13) -0.0063(13)
C8 0.0311(17) 0.0393(18) 0.0390(18) -0.0036(14) -0.0056(14) -0.0067(14)
C9 0.035(2) 0.050(2) 0.056(2) 0.0104(17) -0.0063(17) -0.0090(16)
C10 0.036(2) 0.059(3) 0.066(3) 0.000(2) -0.0159(19) 0.0016(17)
C11 0.0282(18) 0.068(3) 0.056(2) -0.007(2) -0.0065(17) -0.0009(17)
C12 0.0310(19) 0.070(3) 0.044(2) -0.0006(18) 0.0013(15) -0.0056(17)
As1 0.0288(2) 0.0420(2) 0.0442(2) 0.00338(16) -0.00066(16) -0.00483(15)
F1 0.0387(13) 0.0810(18) 0.0924(19) -0.0081(15) -0.0070(12) -0.0199(12)
F2 0.0761(19) 0.0647(17) 0.0772(18) -0.0193(14) 0.0121(14) 0.0019(13)
F3 0.0507(14) 0.0726(17) 0.101(2) 0.0011(15) -0.0257(14) -0.0207(12)
F4 0.0500(14) 0.0712(16) 0.0787(17) -0.0226(14) 0.0157(12) -0.0091(11)
F5 0.0648(17) 0.0792(18) 0.0693(17) 0.0316(14) -0.0128(13) -0.0094(13)
F6 0.0735(18) 0.0684(17) 0.0703(16) 0.0266(13) -0.0005(14) -0.0031(13)

loop_
_atom_type_symbol
_atom_type_description
_atom_type_scat_dispersion_real
_atom_type_scat_dispersion_imag
_atom_type_scat_source
C C 0.0033 0.0016 'International Tables Vol C Tables 4.2.6.8 and 6.1.1.4'
H H 0.0000 0.0000 'International Tables Vol C Tables 4.2.6.8 and 6.1.1.4'
Ag Ag -0.8971 1.1015 'International Tables Vol C Tables 4.2.6.8 and 6.1.1.4'
As As 0.0499 2.0058 'International Tables Vol C Tables 4.2.6.8 and 6.1.1.4'
F F 0.0171 0.0103 'International Tables Vol C Tables 4.2.6.8 and 6.1.1.4'
N N 0.0061 0.0033 'International Tables Vol C Tables 4.2.6.8 and 6.1.1.4'
S S 0.1246 0.1234 'International Tables Vol C Tables 4.2.6.8 and 6.1.1.4'

loop_
_geom_angle_atom_site_label_1
_geom_angle_atom_site_label_2
_geom_angle_atom_site_label_3
_geom_angle
_geom_angle_site_symmetry_1
_geom_angle_site_symmetry_3
_geom_angle_publ_flag
N4 Ag1 N2 162.55(10) 2_656 . ?
N4 Ag1 N1 124.48(10) 2_656 . ?
N2 Ag1 N1 71.17(10) . . ?
N4 Ag1 N3 70.63(10) 2_656 2_656 ?
N2 Ag1 N3 95.93(10) . 2_656 ?
N1 Ag1 N3 161.21(10) . 2_656 ?
C6 S1 C7 87.10(16) . . ?
C1 N1 C5 117.1(3) . . ?
C1 N1 Ag1 127.0(3) . . ?
C5 N1 Ag1 115.8(2) . . ?
C6 N2 N3 113.1(3) . . ?
C6 N2 Ag1 112.5(2) . . ?
N3 N2 Ag1 130.3(2) . . ?
C7 N3 N2 112.0(3) . . ?
C7 N3 Ag1 108.6(2) . 2_656 ?
N2 N3 Ag1 133.7(2) . 2_656 ?
C12 N4 C8 117.4(3) . . ?
C12 N4 Ag1 122.8(3) . 2_656 ?
C8 N4 Ag1 119.3(2) . 2_656 ?
N1 C1 C2 123.9(4) . . ?
N1 C1 H1 118.1 . . ?
C2 C1 H1 118.1 . . ?
C3 C2 C1 118.3(3) . . ?
C3 C2 H2 120.8 . . ?
C1 C2 H2 120.8 . . ?
C2 C3 C4 119.4(4) . . ?
C2 C3 H3 120.3 . . ?
C4 C3 H3 120.3 . . ?
C5 C4 C3 118.5(4) . . ?
C5 C4 H4 120.7 . . ?
C3 C4 H4 120.7 . . ?
N1 C5 C4 122.8(3) . . ?
N1 C5 C6 114.7(3) . . ?
C4 C5 C6 122.5(3) . . ?
N2 C6 C5 122.3(3) . . ?
N2 C6 S1 113.4(2) . . ?
C5 C6 S1 124.3(3) . . ?
N3 C7 C8 122.2(3) . . ?
N3 C7 S1 114.3(2) . . ?
C8 C7 S1 123.5(2) . . ?
N4 C8 C9 122.1(3) . . ?
N4 C8 C7 115.2(3) . . ?
C9 C8 C7 122.7(3) . . ?
C8 C9 C10 119.8(4) . . ?
C8 C9 H9 120.1 . . ?
C10 C9 H9 120.1 . . ?
C11 C10 C9 118.7(4) . . ?
C11 C10 H10 120.7 . . ?
C9 C10 H10 120.7 . . ?
C10 C11 C12 118.7(4) . . ?
C10 C11 H11 120.7 . . ?
C12 C11 H11 120.7 . . ?
N4 C12 C11 123.4(4) . . ?
N4 C12 H12 118.3 . . ?
C11 C12 H12 118.3 . . ?
F5 As1 F6 178.96(15) . . ?
F5 As1 F2 89.86(14) . . ?
F6 As1 F2 89.57(14) . . ?
F5 As1 F4 90.98(14) . . ?
F6 As1 F4 89.59(14) . . ?
F2 As1 F4 179.15(13) . . ?
F5 As1 F1 90.67(14) . . ?
F6 As1 F1 90.19(15) . . ?
F2 As1 F1 89.38(14) . . ?
F4 As1 F1 90.48(13) . . ?
F5 As1 F3 88.94(14) . . ?
F6 As1 F3 90.19(14) . . ?
F2 As1 F3 90.89(14) . . ?
F4 As1 F3 89.25(13) . . ?
F1 As1 F3 179.53(13) . . ?

loop_
_geom_bond_atom_site_label_1
_geom_bond_atom_site_label_2
_geom_bond_distance
_geom_bond_site_symmetry_2
_geom_bond_publ_flag
Ag1 N4 2.282(3) 2_656 y
Ag1 N2 2.366(3) . y
Ag1 N1 2.371(3) . y
Ag1 N3 2.498(3) 2_656 y
S1 C6 1.714(3) . ?
S1 C7 1.717(3) . ?
N1 C1 1.330(5) . ?
N1 C5 1.357(4) . ?
N2 C6 1.303(4) . ?
N2 N3 1.367(4) . ?
N3 C7 1.294(4) . ?
N3 Ag1 2.498(3) 2_656 ?
N4 C12 1.337(5) . ?
N4 C8 1.341(4) . ?
N4 Ag1 2.282(3) 2_656 ?
C1 C2 1.375(6) . ?
C1 H1 0.9500 . ?
C2 C3 1.367(6) . ?
C2 H2 0.9500 . ?
C3 C4 1.394(5) . ?
C3 H3 0.9500 . ?
C4 C5 1.366(5) . ?
C4 H4 0.9500 . ?
C5 C6 1.470(5) . ?
C7 C8 1.474(5) . ?
C8 C9 1.375(5) . ?
C9 C10 1.376(5) . ?
C9 H9 0.9500 . ?
C10 C11 1.366(6) . ?
C10 H10 0.9500 . ?
C11 C12 1.380(6) . ?
C11 H11 0.9500 . ?
C12 H12 0.9500 . ?
As1 F5 1.700(2) . ?
As1 F6 1.708(2) . ?
As1 F2 1.709(2) . ?
As1 F4 1.711(2) . ?
As1 F1 1.715(2) . ?
As1 F3 1.717(2) . ?

loop_
_geom_torsion_atom_site_label_1
_geom_torsion_atom_site_label_2
_geom_torsion_atom_site_label_3
_geom_torsion_atom_site_label_4
_geom_torsion
_geom_torsion_site_symmetry_1
_geom_torsion_site_symmetry_2
_geom_torsion_site_symmetry_3
_geom_torsion_site_symmetry_4
_geom_torsion_publ_flag
N4 Ag1 N1 C1 -1.7(4) 2_656 . . . ?
N2 Ag1 N1 C1 169.6(3) . . . . ?
N3 Ag1 N1 C1 -142.0(3) 2_656 . . . ?
N4 Ag1 N1 C5 -178.4(2) 2_656 . . . ?
N2 Ag1 N1 C5 -7.1(2) . . . . ?
N3 Ag1 N1 C5 41.3(5) 2_656 . . . ?
N4 Ag1 N2 C6 170.5(3) 2_656 . . . ?
N1 Ag1 N2 C6 15.0(2) . . . . ?
N3 Ag1 N2 C6 -151.0(2) 2_656 . . . ?
N4 Ag1 N2 N3 -34.5(5) 2_656 . . . ?
N1 Ag1 N2 N3 170.1(3) . . . . ?
N3 Ag1 N2 N3 4.1(3) 2_656 . . . ?
C6 N2 N3 C7 -0.2(4) . . . . ?
Ag1 N2 N3 C7 -155.2(3) . . . . ?
C6 N2 N3 Ag1 149.3(3) . . . 2_656 ?
Ag1 N2 N3 Ag1 -5.6(5) . . . 2_656 ?
C5 N1 C1 C2 0.3(6) . . . . ?
Ag1 N1 C1 C2 -176.4(3) . . . . ?
N1 C1 C2 C3 -0.5(6) . . . . ?
C1 C2 C3 C4 0.6(6) . . . . ?
C2 C3 C4 C5 -0.5(6) . . . . ?
C1 N1 C5 C4 -0.1(5) . . . . ?
Ag1 N1 C5 C4 176.9(3) . . . . ?
C1 N1 C5 C6 -177.9(3) . . . . ?
Ag1 N1 C5 C6 -0.9(4) . . . . ?
C3 C4 C5 N1 0.2(5) . . . . ?
C3 C4 C5 C6 177.8(3) . . . . ?
N3 N2 C6 C5 177.8(3) . . . . ?
Ag1 N2 C6 C5 -22.6(4) . . . . ?
N3 N2 C6 S1 -0.2(4) . . . . ?
Ag1 N2 C6 S1 159.30(16) . . . . ?
N1 C5 C6 N2 16.6(5) . . . . ?
C4 C5 C6 N2 -161.2(4) . . . . ?
N1 C5 C6 S1 -165.6(3) . . . . ?
C4 C5 C6 S1 16.6(5) . . . . ?
C7 S1 C6 N2 0.4(3) . . . . ?
C7 S1 C6 C5 -177.6(3) . . . . ?
N2 N3 C7 C8 -179.4(3) . . . . ?
Ag1 N3 C7 C8 23.4(4) 2_656 . . . ?
N2 N3 C7 S1 0.6(4) . . . . ?
Ag1 N3 C7 S1 -156.65(16) 2_656 . . . ?
C6 S1 C7 N3 -0.6(3) . . . . ?
C6 S1 C7 C8 179.4(3) . . . . ?
C12 N4 C8 C9 -1.0(5) . . . . ?
Ag1 N4 C8 C9 -172.9(3) 2_656 . . . ?
C12 N4 C8 C7 177.3(3) . . . . ?
Ag1 N4 C8 C7 5.5(4) 2_656 . . . ?
N3 C7 C8 N4 -21.3(5) . . . . ?
S1 C7 C8 N4 158.7(3) . . . . ?
N3 C7 C8 C9 157.0(4) . . . . ?
S1 C7 C8 C9 -23.0(5) . . . . ?
N4 C8 C9 C10 0.8(6) . . . . ?
C7 C8 C9 C10 -177.4(3) . . . . ?
C8 C9 C10 C11 -0.3(6) . . . . ?
C9 C10 C11 C12 -0.1(6) . . . . ?
C8 N4 C12 C11 0.7(6) . . . . ?
Ag1 N4 C12 C11 172.2(3) 2_656 . . . ?
C10 C11 C12 N4 -0.2(7) . . . . ?
